data_7008025
loop_
_publ_author_name
'Goicoechea, Jose M.'
'Mahon, Mary F.'
'Whittlesey, Michael K.'
'Kumar, P. G. Anil'
'Pregosin, Paul S.'

_publ_section_title
;
 Mononuclear and dinuclear complexes with a [Ru(tBu2PCH2CH2PtBu2)(CO)]
 core.
;
_journal_issue 3
_journal_name_full 'Dalton transactions (Cambridge, England : 2003)'
_journal_page_first 588
_journal_page_last 597
_journal_paper_doi 10.1039/b415812a
_journal_year 2005
_chemical_formula_sum 'C21 H42 Cl4 O2 P2 Ru'
_chemical_formula_weight 631.36
_chemical_name_systematic
;
?
;
_space_group_IT_number 33
_symmetry_cell_setting orthorhombic
_symmetry_space_group_name_Hall 'P 2c -2ab'
_symmetry_space_group_name_H-M 'P b n 21'
_atom_sites_solution_hydrogens geom
_atom_sites_solution_primary direct
_atom_sites_solution_secondary difmap
_audit_creation_method SHELXL-97
_cell_angle_alpha 90.00
_cell_angle_beta 90.00
_cell_angle_gamma 90.00
_cell_formula_units_Z 4
_cell_length_a 9.4470(1)
_cell_length_b 16.1500(1)
_cell_length_c 18.4840(1)
_cell_measurement_temperature 150(2)
_cell_volume 2820.09(4)
_computing_data_reduction 'Denzo and Scalepack (otwinowski & Minor, 1997)'
_computing_molecular_graphics 'ORTEX (P.McArdle, 1995)'
_computing_publication_material 'SHELXL-97/2 (Sheldrick,1997)'
_computing_structure_refinement 'SHELXL-97 (Sheldrick, 1997)'
_computing_structure_solution 'SHELXS-97 (Sheldrick, 1990)'
_diffrn_ambient_temperature 150(2)
_diffrn_measured_fraction_theta_full 0.998
_diffrn_measured_fraction_theta_max 0.998
_diffrn_measurement_device_type KappaCCD
_diffrn_measurement_method KappaCCD
_diffrn_radiation_monochromator graphite
_diffrn_radiation_source 'fine-focus sealed tube'
_diffrn_radiation_type MoK\a
_diffrn_radiation_wavelength 0.71073
_diffrn_reflns_av_R_equivalents 0.0408
_diffrn_reflns_av_sigmaI/netI 0.0270
_diffrn_reflns_limit_h_max 14
_diffrn_reflns_limit_h_min -14
_diffrn_reflns_limit_k_max 24
_diffrn_reflns_limit_k_min -24
_diffrn_reflns_limit_l_max 28
_diffrn_reflns_limit_l_min -28
_diffrn_reflns_number 69600
_diffrn_reflns_theta_full 33.14
_diffrn_reflns_theta_max 33.14
_diffrn_reflns_theta_min 3.99
_exptl_absorpt_coefficient_mu 1.064
_exptl_absorpt_correction_T_max 0.92
_exptl_absorpt_correction_T_min 0.86
_exptl_absorpt_correction_type multi-scan
_exptl_crystal_colour Yellow
_exptl_crystal_density_diffrn 1.487
_exptl_crystal_density_method 'not measured'
_exptl_crystal_description Tabloid
_exptl_crystal_F_000 1304
_exptl_crystal_size_max 0.20
_exptl_crystal_size_mid 0.20
_exptl_crystal_size_min 0.10
_refine_diff_density_max 1.418
_refine_diff_density_min -0.835
_refine_diff_density_rms 0.071
_refine_ls_abs_structure_details 'Flack H D (1983), Acta Cryst. A39, 876-881'
_refine_ls_abs_structure_Flack 0.04(2)
_refine_ls_extinction_method none
_refine_ls_goodness_of_fit_ref 1.027
_refine_ls_hydrogen_treatment constr
_refine_ls_matrix_type full
_refine_ls_number_parameters 283
_refine_ls_number_reflns 10642
_refine_ls_number_restraints 1
_refine_ls_restrained_S_all 1.027
_refine_ls_R_factor_all 0.0358
_refine_ls_R_factor_gt 0.0304
_refine_ls_shift/su_max 0.001
_refine_ls_shift/su_mean 0.000
_refine_ls_structure_factor_coef Fsqd
_refine_ls_weighting_details
; calc
[1.00000+0.00000exp(0.00(sin\q/\l)^2^)]/
[\s^2^(Fo^2^)+0.0000+1.9535*P+(0.0330P)^2^+0.0000sin\q/\l]
where P = 0.00000Fo^2^ + 1.00000Fc^2^
;
_refine_ls_weighting_scheme calc
_refine_ls_wR_factor_gt 0.0745
_refine_ls_wR_factor_ref 0.0777
_reflns_number_gt 9715
_reflns_number_total 10642
_reflns_threshold_expression >2sigma(I)
_cod_data_source_file b415812a.txt
_cod_data_source_block c:\word_f~1\papers\inorga~1\mkw\august~1\k03mkw~4\k03mkw5
_cod_depositor_comments
;
The following automatic conversions were performed:
'_symmetry_cell_setting' value 'Orthorhombic' changed to 'orthorhombic'
according to '/home/saulius/struct/CIF-dictionaries/cif_core.dic'
dictionary named 'cif_core.dic' version 2.4.1 from
2010-06-29.

'_exptl_absorpt_correction_type' value 'Multi-Scan' changed
to 'multi-scan' according to
'/home/saulius/struct/CIF-dictionaries/cif_core.dic' dictionary named
'cif_core.dic' version 2.4.1 from 2010-06-29.

Automatic conversion script
Id: cif_fix_enum 1527 2010-12-29 10:47:43Z saulius 
;
_cod_original_sg_symbol_H-M Pbn21
_cod_database_code 7008025

loop_
_symmetry_equiv_pos_as_xyz
'x, y, z'
'-x, -y, z+1/2'
'-x+1/2, y+1/2, z'
'x+1/2, -y+1/2, z+1/2'

loop_
_atom_site_label
_atom_site_type_symbol
_atom_site_fract_x
_atom_site_fract_y
_atom_site_fract_z
_atom_site_U_iso_or_equiv
_atom_site_adp_type
_atom_site_occupancy
_atom_site_symmetry_multiplicity
_atom_site_calc_flag
_atom_site_refinement_flags
_atom_site_disorder_assembly
_atom_site_disorder_group
Ru1 Ru 0.705889(13) 0.217994(7) 0.116591(11) 0.01862(3) Uani 1 1 d . . .
Cl1 Cl 0.59194(8) 0.29812(4) 0.02046(4) 0.03638(13) Uani 1 1 d . . .
Cl2 Cl 0.61845(7) 0.32007(3) 0.20436(3) 0.03248(12) Uani 1 1 d . . .
Cl3 Cl 1.23775(13) -0.06516(9) 0.19544(10) 0.0976(5) Uani 1 1 d . . .
Cl4 Cl 1.24523(13) -0.07086(11) 0.03862(10) 0.1059(6) Uani 1 1 d . . .
P1 P 0.80492(6) 0.12271(4) 0.03272(3) 0.01992(11) Uani 1 1 d . . .
P2 P 0.80426(6) 0.13312(4) 0.20876(3) 0.01905(10) Uani 1 1 d . . .
O1 O 0.39974(19) 0.15929(12) 0.13368(12) 0.0440(5) Uani 1 1 d . . .
O2 O 0.9272(2) 0.35122(12) 0.09544(11) 0.0416(4) Uani 1 1 d . . .
C1 C 0.5155(2) 0.17176(13) 0.12678(14) 0.0302(5) Uani 1 1 d . . .
C2 C 0.8588(2) 0.29787(15) 0.10428(12) 0.0297(5) Uani 1 1 d . . .
C3 C 0.8686(2) 0.03416(12) 0.08690(11) 0.0225(4) Uani 1 1 d . . .
H3A H 0.7911 -0.0067 0.0914 0.027 Uiso 1 1 calc R . .
H3B H 0.9474 0.0071 0.0607 0.027 Uiso 1 1 calc R . .
C4 C 0.9195(2) 0.05741(12) 0.16257(10) 0.0220(4) Uani 1 1 d . . .
H4A H 1.0161 0.0807 0.1590 0.026 Uiso 1 1 calc R . .
H4B H 0.9250 0.0066 0.1924 0.026 Uiso 1 1 calc R . .
C5 C 0.9698(3) 0.16030(15) -0.01661(12) 0.0300(4) Uani 1 1 d . . .
C6 C 0.9388(3) 0.24251(17) -0.05694(15) 0.0398(6) Uani 1 1 d . . .
H6A H 0.8732 0.2761 -0.0282 0.060 Uiso 1 1 calc R . .
H6B H 0.8962 0.2303 -0.1041 0.060 Uiso 1 1 calc R . .
H6C H 1.0274 0.2730 -0.0640 0.060 Uiso 1 1 calc R . .
C7 C 1.0288(4) 0.09756(18) -0.07205(15) 0.0418(7) Uani 1 1 d . . .
H7A H 1.1165 0.1193 -0.0930 0.063 Uiso 1 1 calc R . .
H7B H 0.9590 0.0888 -0.1105 0.063 Uiso 1 1 calc R . .
H7C H 1.0483 0.0448 -0.0477 0.063 Uiso 1 1 calc R . .
C8 C 1.0893(2) 0.17264(16) 0.03876(14) 0.0341(5) Uani 1 1 d . . .
H8A H 1.1182 0.1188 0.0581 0.051 Uiso 1 1 calc R . .
H8B H 1.0555 0.2079 0.0783 0.051 Uiso 1 1 calc R . .
H8C H 1.1703 0.1992 0.0151 0.051 Uiso 1 1 calc R . .
C9 C 0.6840(3) 0.07185(16) -0.03627(14) 0.0293(5) Uani 1 1 d . . .
C10 C 0.6674(4) 0.12758(18) -0.10373(14) 0.0410(6) Uani 1 1 d . . .
H10A H 0.5946 0.1043 -0.1356 0.062 Uiso 1 1 calc R . .
H10B H 0.7577 0.1304 -0.1297 0.062 Uiso 1 1 calc R . .
H10C H 0.6392 0.1834 -0.0886 0.062 Uiso 1 1 calc R . .
C11 C 0.7363(3) -0.01410(17) -0.05909(15) 0.0408(6) Uani 1 1 d . . .
H11A H 0.7364 -0.0510 -0.0170 0.061 Uiso 1 1 calc R . .
H11B H 0.8326 -0.0097 -0.0784 0.061 Uiso 1 1 calc R . .
H11C H 0.6734 -0.0366 -0.0964 0.061 Uiso 1 1 calc R . .
C12 C 0.5363(3) 0.06207(18) -0.00464(14) 0.0395(6) Uani 1 1 d . . .
H12A H 0.4812 0.0240 -0.0348 0.059 Uiso 1 1 calc R . .
H12B H 0.4893 0.1161 -0.0033 0.059 Uiso 1 1 calc R . .
H12C H 0.5432 0.0398 0.0445 0.059 Uiso 1 1 calc R . .
C13 C 0.6726(3) 0.06656(15) 0.26018(13) 0.0269(5) Uani 1 1 d . . .
C14 C 0.6103(3) 0.00284(14) 0.20666(13) 0.0309(4) Uani 1 1 d . . .
H14A H 0.5329 -0.0274 0.2301 0.046 Uiso 1 1 calc R . .
H14B H 0.6844 -0.0362 0.1921 0.046 Uiso 1 1 calc R . .
H14C H 0.5742 0.0317 0.1638 0.046 Uiso 1 1 calc R . .
C15 C 0.7409(3) 0.01336(18) 0.32013(14) 0.0378(5) Uani 1 1 d . . .
H15A H 0.6709 -0.0258 0.3391 0.057 Uiso 1 1 calc R . .
H15B H 0.7738 0.0494 0.3593 0.057 Uiso 1 1 calc R . .
H15C H 0.8214 -0.0172 0.3000 0.057 Uiso 1 1 calc R . .
C16 C 0.5534(3) 0.11884(16) 0.29331(14) 0.0358(5) Uani 1 1 d . . .
H16A H 0.5284 0.1637 0.2600 0.054 Uiso 1 1 calc R . .
H16B H 0.5855 0.1424 0.3394 0.054 Uiso 1 1 calc R . .
H16C H 0.4703 0.0838 0.3017 0.054 Uiso 1 1 calc R . .
C17 C 0.9270(3) 0.18253(14) 0.27858(13) 0.0293(4) Uani 1 1 d . . .
C18 C 1.0105(3) 0.25265(17) 0.24255(15) 0.0387(5) Uani 1 1 d . . .
H18A H 1.0811 0.2742 0.2766 0.058 Uiso 1 1 calc R . .
H18B H 0.9455 0.2972 0.2287 0.058 Uiso 1 1 calc R . .
H18C H 1.0584 0.2314 0.1993 0.058 Uiso 1 1 calc R . .
C19 C 0.8412(3) 0.22206(17) 0.34062(15) 0.0412(6) Uani 1 1 d . . .
H19A H 0.9031 0.2580 0.3693 0.062 Uiso 1 1 calc R . .
H19B H 0.8024 0.1784 0.3716 0.062 Uiso 1 1 calc R . .
H19C H 0.7635 0.2549 0.3203 0.062 Uiso 1 1 calc R . .
C20 C 1.0355(4) 0.12052(19) 0.30861(16) 0.0423(7) Uani 1 1 d . . .
H20A H 1.1021 0.1050 0.2703 0.064 Uiso 1 1 calc R . .
H20B H 0.9861 0.0710 0.3260 0.064 Uiso 1 1 calc R . .
H20C H 1.0874 0.1460 0.3488 0.064 Uiso 1 1 calc R . .
C21 C 1.1979(3) -0.12333(17) 0.1175(3) 0.0520(7) Uani 1 1 d . . .
H21A H 1.2490 -0.1768 0.1195 0.062 Uiso 1 1 calc R . .
H21B H 1.0951 -0.1353 0.1165 0.062 Uiso 1 1 calc R . .

loop_
_atom_site_aniso_label
_atom_site_aniso_U_11
_atom_site_aniso_U_22
_atom_site_aniso_U_33
_atom_site_aniso_U_23
_atom_site_aniso_U_13
_atom_site_aniso_U_12
Ru1 0.02038(5) 0.01403(5) 0.02143(6) 0.00005(6) -0.00094(7) 0.00129(4)
Cl1 0.0438(3) 0.0308(2) 0.0345(3) 0.0090(2) -0.0042(2) 0.0107(2)
Cl2 0.0369(3) 0.0244(2) 0.0360(3) -0.0062(2) 0.0027(2) 0.0067(2)
Cl3 0.0445(5) 0.0894(8) 0.1588(14) -0.0473(9) -0.0407(7) 0.0114(5)
Cl4 0.0414(5) 0.1298(12) 0.1465(13) 0.0933(11) 0.0111(7) 0.0001(6)
P1 0.0254(3) 0.0166(2) 0.0177(2) -0.00022(18) -0.00125(19) 0.00139(18)
P2 0.0223(3) 0.0168(2) 0.0180(2) -0.00045(18) -0.00262(19) 0.00073(17)
O1 0.0274(8) 0.0429(10) 0.0617(15) 0.0010(9) -0.0035(7) -0.0006(7)
O2 0.0454(10) 0.0334(9) 0.0459(11) -0.0022(7) 0.0052(8) -0.0010(8)
C1 0.0326(9) 0.0218(8) 0.0362(14) 0.0017(8) -0.0031(9) 0.0019(7)
C2 0.0287(9) 0.0342(11) 0.0263(13) -0.0018(8) 0.0014(7) 0.0042(8)
C3 0.0279(9) 0.0177(8) 0.0220(8) 0.0001(7) -0.0018(7) 0.0042(7)
C4 0.0241(9) 0.0220(9) 0.0201(8) 0.0008(7) -0.0044(7) 0.0027(7)
C5 0.0351(11) 0.0287(10) 0.0262(10) 0.0017(8) 0.0084(9) 0.0021(9)
C6 0.0526(15) 0.0335(12) 0.0334(12) 0.0085(10) 0.0125(11) -0.0026(11)
C7 0.0493(16) 0.0441(15) 0.0319(12) -0.0063(11) 0.0170(12) 0.0075(13)
C8 0.0269(10) 0.0332(11) 0.0422(13) -0.0016(9) 0.0085(9) -0.0023(8)
C9 0.0402(13) 0.0263(11) 0.0215(10) -0.0012(8) -0.0086(9) -0.0005(10)
C10 0.0607(17) 0.0367(13) 0.0258(11) 0.0025(9) -0.0159(11) 0.0043(12)
C11 0.0596(17) 0.0283(11) 0.0344(13) -0.0100(10) -0.0130(12) 0.0026(11)
C12 0.0390(13) 0.0427(13) 0.0367(13) -0.0043(11) -0.0143(10) -0.0088(11)
C13 0.0350(12) 0.0230(10) 0.0226(10) 0.0028(8) 0.0038(9) -0.0002(9)
C14 0.0334(11) 0.0251(9) 0.0342(11) 0.0040(8) -0.0005(9) -0.0068(8)
C15 0.0520(15) 0.0364(13) 0.0251(11) 0.0076(9) -0.0008(10) 0.0006(11)
C16 0.0395(13) 0.0342(12) 0.0339(12) -0.0014(9) 0.0137(10) -0.0011(10)
C17 0.0342(11) 0.0279(10) 0.0257(10) -0.0048(8) -0.0102(8) -0.0001(9)
C18 0.0424(13) 0.0353(13) 0.0384(13) -0.0037(10) -0.0128(11) -0.0112(11)
C19 0.0500(15) 0.0436(15) 0.0300(12) -0.0165(10) -0.0044(11) -0.0039(12)
C20 0.0457(16) 0.0425(15) 0.0388(14) -0.0016(11) -0.0221(12) 0.0020(12)
C21 0.0404(12) 0.0394(12) 0.0763(19) 0.013(2) -0.002(2) -0.0054(10)

loop_
_atom_type_symbol
_atom_type_description
_atom_type_scat_dispersion_real
_atom_type_scat_dispersion_imag
_atom_type_scat_source
C C 0.0033 0.0016 'International Tables Vol C Tables 4.2.6.8 and 6.1.1.4'
H H 0.0000 0.0000 'International Tables Vol C Tables 4.2.6.8 and 6.1.1.4'
P P 0.1023 0.0942 'International Tables Vol C Tables 4.2.6.8 and 6.1.1.4'
O O 0.0106 0.0060 'International Tables Vol C Tables 4.2.6.8 and 6.1.1.4'
Cl Cl 0.1484 0.1585 'International Tables Vol C Tables 4.2.6.8 and 6.1.1.4'
Ru Ru -1.2594 0.8363 'International Tables Vol C Tables 4.2.6.8 and 6.1.1.4'

loop_
_geom_angle_atom_site_label_1
_geom_angle_atom_site_label_2
_geom_angle_atom_site_label_3
_geom_angle
_geom_angle_site_symmetry_1
_geom_angle_site_symmetry_3
_geom_angle_publ_flag
C2 Ru1 C1 160.86(9) . . ?
C2 Ru1 P2 100.11(7) . . ?
C1 Ru1 P2 94.03(7) . . ?
C2 Ru1 P1 93.48(7) . . ?
C1 Ru1 P1 100.23(7) . . ?
P2 Ru1 P1 86.570(18) . . ?
C2 Ru1 Cl1 83.76(7) . . ?
C1 Ru1 Cl1 82.38(7) . . ?
P2 Ru1 Cl1 176.04(2) . . ?
P1 Ru1 Cl1 92.40(2) . . ?
C2 Ru1 Cl2 83.23(7) . . ?
C1 Ru1 Cl2 83.31(7) . . ?
P2 Ru1 Cl2 92.59(2) . . ?
P1 Ru1 Cl2 176.41(2) . . ?
Cl1 Ru1 Cl2 88.67(2) . . ?
C3 P1 C9 103.01(11) . . ?
C3 P1 C5 103.90(11) . . ?
C9 P1 C5 107.96(12) . . ?
C3 P1 Ru1 106.02(7) . . ?
C9 P1 Ru1 118.78(9) . . ?
C5 P1 Ru1 115.34(8) . . ?
C4 P2 C13 104.05(10) . . ?
C4 P2 C17 103.36(10) . . ?
C13 P2 C17 107.23(11) . . ?
C4 P2 Ru1 106.33(6) . . ?
C13 P2 Ru1 115.41(9) . . ?
C17 P2 Ru1 118.75(8) . . ?
O1 C1 Ru1 167.9(2) . . ?
O2 C2 Ru1 168.6(2) . . ?
C4 C3 P1 114.16(14) . . ?
C3 C4 P2 113.65(14) . . ?
C8 C5 C7 105.2(2) . . ?
C8 C5 C6 110.4(2) . . ?
C7 C5 C6 108.1(2) . . ?
C8 C5 P1 108.86(15) . . ?
C7 C5 P1 113.80(18) . . ?
C6 C5 P1 110.42(17) . . ?
C12 C9 C11 107.9(2) . . ?
C12 C9 C10 106.1(2) . . ?
C11 C9 C10 109.8(2) . . ?
C12 C9 P1 109.80(17) . . ?
C11 C9 P1 112.51(19) . . ?
C10 C9 P1 110.55(19) . . ?
C16 C13 C14 110.1(2) . . ?
C16 C13 C15 109.1(2) . . ?
C14 C13 C15 104.4(2) . . ?
C16 C13 P2 111.63(17) . . ?
C14 C13 P2 107.82(16) . . ?
C15 C13 P2 113.6(2) . . ?
C18 C17 C20 107.2(2) . . ?
C18 C17 C19 106.7(2) . . ?
C20 C17 C19 110.6(2) . . ?
C18 C17 P2 109.13(16) . . ?
C20 C17 P2 112.13(17) . . ?
C19 C17 P2 110.84(17) . . ?
Cl4 C21 Cl3 111.71(16) . . ?

loop_
_geom_bond_atom_site_label_1
_geom_bond_atom_site_label_2
_geom_bond_distance
_geom_bond_site_symmetry_2
_geom_bond_publ_flag
Ru1 C2 1.950(2) . ?
Ru1 C1 1.956(2) . ?
Ru1 P2 2.3759(6) . ?
Ru1 P1 2.3763(6) . ?
Ru1 Cl1 2.4475(6) . ?
Ru1 Cl2 2.4560(6) . ?
Cl3 C21 1.760(5) . ?
Cl4 C21 1.745(4) . ?
P1 C3 1.847(2) . ?
P1 C9 1.899(3) . ?
P1 C5 1.904(2) . ?
P2 C4 1.846(2) . ?
P2 C13 1.899(3) . ?
P2 C17 1.910(2) . ?
O1 C1 1.120(3) . ?
O2 C2 1.090(3) . ?
C3 C4 1.526(3) . ?
C5 C8 1.537(4) . ?
C5 C7 1.545(3) . ?
C5 C6 1.550(3) . ?
C9 C12 1.522(4) . ?
C9 C11 1.533(4) . ?
C9 C10 1.546(4) . ?
C13 C16 1.534(4) . ?
C13 C14 1.544(3) . ?
C13 C15 1.544(4) . ?
C17 C18 1.532(4) . ?
C17 C20 1.536(4) . ?
C17 C19 1.543(4) . ?
